data_9007288
loop_
_publ_author_name
'Schofield, P. F.'
'Knight, K. S.'
'van der Houwen, J. A. M.'
'Valsami-Jones E'

_publ_section_title
;
 The role of hydrogen bonding in the thermal expansion and dehydration
 of brushite, di-calcium phosphate dihydrate
 Sample: T = 10 K
;
_journal_name_full 'Physics and Chemistry of Minerals'
_journal_page_first 606
_journal_page_last 624
_journal_paper_doi 10.1007/s00269-004-0419-6
_journal_volume 31
_journal_year 2004
_chemical_formula_sum 'Ca D5 O6 P'
_chemical_name_mineral 'Brushite (deuterated)'
_space_group_IT_number 9
_symmetry_space_group_name_Hall 'I -2ya'
_symmetry_space_group_name_H-M 'I 1 a 1'
_cell_angle_alpha 90
_cell_angle_beta 116.428
_cell_angle_gamma 90
_cell_formula_units_Z 4
_cell_length_a 5.7990
_cell_length_b 15.1255
_cell_length_c 6.1839
_cell_volume 485.722
_diffrn_ambient_temperature 10
_exptl_crystal_density_diffrn 2.422
_cod_original_formula_sum 'Ca P O6 D5'
_cod_database_code 9007288

loop_
_symmetry_equiv_pos_as_xyz
x,y,z
1/2+x,1/2+y,1/2+z
1/2+x,-y,z
+x,1/2-y,1/2+z

loop_
_atom_site_label
_atom_site_fract_x
_atom_site_fract_y
_atom_site_fract_z
_atom_site_U_iso_or_equiv
_atom_site_type_symbol
_atom_site_attached_hydrogens
Ca 0.50000 0.32740 0.25000 0.00360 Ca 0
P -0.01000 0.32270 0.72800 0.00040 P 0
OD1 -0.00980 0.36800 -0.03560 0.00370 O 0
O2 0.25530 0.28190 0.82090 0.00260 O 0
O3 -0.06470 0.39330 0.54080 0.00370 O 0
O4 0.77940 0.25310 0.63490 0.00140 O 0
OD2O1 0.36720 0.42580 0.48580 0.00350 O 0
OD2O2 0.52520 0.44630 0.01310 0.00850 O 0
D1 -0.09810 0.33010 0.03380 0.01700 D 0
D2 0.38420 0.48950 0.49160 0.01380 D 0
D3 0.20550 0.41200 0.48590 0.01570 D 0
D4 0.51160 0.51070 0.01560 0.02220 D 0
D5 0.50100 0.43300 0.85430 0.02540 D 0

loop_
_cod_changelog_entry_id
_cod_changelog_entry_author
_cod_changelog_entry_date
_cod_changelog_entry_text
1
;cod-tools version 3.8.0
Id: cif_guess_AMCSD_atom_types 9581 2023-05-17 12:35:41Z saulius
;
2023-05-23T09:13:55+03:00
;Derived atom types and hydrogen counts
from atom names that follow the AMCSD naming convention
(Wat == water, O-H == hydroxyl).
;

_database_code_amcsd 0008881
